data_7000886
loop_
_publ_author_name
'Bai, Zheng-Shuai'
'Xu, Jing'
'Okamura, Taka-aki'
'Chen, Man-Sheng'
'Sun, Wei-Yin'
'Ueyama, Norikazu'

_publ_section_title
;
 Novel dense organic--lanthanide hybrid architectures: syntheses,
 structures and magnetic properties
;
_journal_issue 14
_journal_name_full 'Dalton Transactions'
_journal_page_first 2528
_journal_page_last 2539
_journal_paper_doi 10.1039/b816205k
_journal_year 2009
_chemical_formula_moiety 'C42 H28 N6 O32 Tb4 '
_chemical_formula_sum 'C42 H28 N6 O32 Tb4'
_chemical_formula_weight 1764.38
_chemical_name_systematic
;
[Tb4(BPTCA)3(OH2)8]
;
_space_group_IT_number 15
_symmetry_cell_setting monoclinic
_symmetry_space_group_name_Hall '-C 2yc'
_symmetry_space_group_name_H-M 'C 1 2/c 1'
_atom_sites_solution_hydrogens geom
_atom_sites_solution_primary direct
_atom_sites_solution_secondary difmap
_audit_creation_method SHELXL-97
_cell_angle_alpha 90.00
_cell_angle_beta 105.325(12)
_cell_angle_gamma 90.00
_cell_formula_units_Z 4
_cell_length_a 12.130(4)
_cell_length_b 22.320(7)
_cell_length_c 21.819(9)
_cell_measurement_reflns_used 11328
_cell_measurement_temperature 200(2)
_cell_measurement_theta_max 27.5
_cell_measurement_theta_min 3.1
_cell_volume 5697(4)
_computing_structure_refinement 'SHELXL-97 (Sheldrick, 2008)'
_computing_structure_solution 'SIR92 (Altomare et al., 1994)'
_diffrn_ambient_temperature 200(2)
_diffrn_detector_area_resol_mean 10.00
_diffrn_measured_fraction_theta_full 0.998
_diffrn_measured_fraction_theta_max 0.998
_diffrn_measurement_device_type 'Rigaku RAXIS-RAPID Imaging Plate'
_diffrn_measurement_method \w
_diffrn_radiation_monochromator graphite
_diffrn_radiation_source 'fine-focus sealed tube'
_diffrn_radiation_type MoK\a
_diffrn_radiation_wavelength 0.71075
_diffrn_reflns_av_R_equivalents 0.0810
_diffrn_reflns_av_sigmaI/netI 0.0633
_diffrn_reflns_limit_h_max 14
_diffrn_reflns_limit_h_min -14
_diffrn_reflns_limit_k_max 26
_diffrn_reflns_limit_k_min -26
_diffrn_reflns_limit_l_max 25
_diffrn_reflns_limit_l_min -25
_diffrn_reflns_number 20483
_diffrn_reflns_theta_full 25.00
_diffrn_reflns_theta_max 25.00
_diffrn_reflns_theta_min 3.07
_exptl_absorpt_coefficient_mu 5.003
_exptl_absorpt_correction_T_max 0.905
_exptl_absorpt_correction_T_min 0.300
_exptl_absorpt_correction_type multi-scan
_exptl_absorpt_process_details '(Higashi, 1995)'
_exptl_crystal_colour colorless
_exptl_crystal_density_diffrn 2.057
_exptl_crystal_density_method 'not measured'
_exptl_crystal_description platelet
_exptl_crystal_F_000 3352
_exptl_crystal_size_max 0.300
_exptl_crystal_size_mid 0.200
_exptl_crystal_size_min 0.020
_refine_diff_density_max 3.370
_refine_diff_density_min -4.776
_refine_diff_density_rms 0.285
_refine_ls_extinction_method none
_refine_ls_goodness_of_fit_ref 1.066
_refine_ls_hydrogen_treatment constr
_refine_ls_matrix_type full
_refine_ls_number_parameters 352
_refine_ls_number_reflns 5015
_refine_ls_number_restraints 50
_refine_ls_restrained_S_all 1.075
_refine_ls_R_factor_all 0.1182
_refine_ls_R_factor_gt 0.0933
_refine_ls_shift/su_max 0.000
_refine_ls_shift/su_mean 0.000
_refine_ls_structure_factor_coef Fsqd
_refine_ls_weighting_details 'calc w=1/[\s^2^(Fo^2^)+(0.1142P)^2^+318.3914P] where P=(Fo^2^+2Fc^2^)/3'
_refine_ls_weighting_scheme calc
_refine_ls_wR_factor_gt 0.2309
_refine_ls_wR_factor_ref 0.2480
_reflns_number_gt 3727
_reflns_number_total 5015
_reflns_threshold_expression >2\s(I)
_cod_data_source_file b816205k.txt
_cod_data_source_block 4-sq
_cod_original_cell_volume 5697(3)
_cod_original_sg_symbol_H-M 'C 2/c'
_cod_database_code 7000886

loop_
_symmetry_equiv_pos_as_xyz
'x, y, z'
'-x, y, -z+1/2'
'x+1/2, y+1/2, z'
'-x+1/2, y+1/2, -z+1/2'
'-x, -y, -z'
'x, -y, z-1/2'
'-x+1/2, -y+1/2, -z'
'x+1/2, -y+1/2, z-1/2'

loop_
_atom_site_label
_atom_site_type_symbol
_atom_site_fract_x
_atom_site_fract_y
_atom_site_fract_z
_atom_site_U_iso_or_equiv
_atom_site_adp_type
_atom_site_occupancy
_atom_site_symmetry_multiplicity
_atom_site_calc_flag
_atom_site_refinement_flags
_atom_site_disorder_assembly
_atom_site_disorder_group
Tb1 Tb 0.0000 0.21250(5) 0.2500 0.0429(4) Uani 1 2 d S . .
Tb2 Tb 0.5000 0.25298(5) 0.2500 0.0405(3) Uani 1 2 d S . .
Tb3 Tb 0.13781(8) 0.63045(7) 0.52556(4) 0.0735(5) Uani 1 1 d U . .
O1 O 0.6434(12) 0.3246(7) 0.3016(5) 0.058(4) Uani 1 1 d . . .
O2 O 0.7149(10) 0.3891(5) 0.3816(5) 0.041(3) Uani 1 1 d . . .
O3 O 0.3262(11) 0.2260(5) 0.2761(5) 0.047(3) Uani 1 1 d . . .
O4 O 0.1784(11) 0.2533(5) 0.3126(6) 0.050(3) Uani 1 1 d . . .
O5 O 0.3049(17) 0.6569(7) 0.4898(9) 0.091(4) Uani 1 1 d . . .
O6 O 0.409(3) 0.6375(14) 0.4229(14) 0.172(8) Uani 1 1 d U . .
O7 O 0.0596(16) 0.5412(7) 0.5354(9) 0.091(4) Uani 1 1 d D . .
O8 O 0.170(3) 0.4459(12) 0.5850(13) 0.172(8) Uani 1 1 d D . .
O9 O 0.0433(13) 0.2630(7) 0.1582(6) 0.062(4) Uani 1 1 d . . .
O10 O 0.0359(13) 0.3449(8) 0.0978(6) 0.078(5) Uani 1 1 d . . .
O11 O 0.0757(12) 0.7052(6) 0.3524(6) 0.054(3) Uani 1 1 d . . .
O12 O 0.0884(14) 0.6230(7) 0.4134(6) 0.075(4) Uani 1 1 d . . .
O13 O 0.1484(12) 0.1549(7) 0.2170(7) 0.071(4) Uani 1 1 d . . .
O14 O 0.0771(14) 0.1414(7) 0.3366(8) 0.078(4) Uani 1 1 d . . .
O15 O 0.198(2) 0.7281(8) 0.5656(12) 0.136(10) Uani 1 1 d U . .
O16 O -0.052(3) 0.6669(19) 0.4735(16) 0.233(17) Uani 1 1 d U . .
N11 N 0.4494(12) 0.3163(6) 0.3314(6) 0.038(3) Uani 1 1 d . . .
N21 N 0.2446(13) 0.5449(8) 0.4939(6) 0.051(4) Uani 1 1 d . . .
C5 C 0.0370(17) 0.3165(11) 0.1494(9) 0.058(5) Uani 1 1 d . . .
C6 C 0.0685(17) 0.6501(11) 0.3609(9) 0.061(5) Uani 1 1 d . . .
C1 C 0.6374(15) 0.3592(8) 0.3470(8) 0.043(4) Uani 1 1 d D . .
C12 C 0.5192(13) 0.3603(7) 0.3608(7) 0.040(4) Uani 1 1 d D . .
C13 C 0.4857(13) 0.4042(7) 0.3954(7) 0.039(4) Uani 1 1 d D . .
H1 H 0.5371 0.4352 0.4145 0.047 Uiso 1 1 calc R . .
C14 C 0.3740(15) 0.4030(7) 0.4024(8) 0.047(4) Uani 1 1 d D . .
C15 C 0.3057(17) 0.3550(8) 0.3773(8) 0.053(5) Uani 1 1 d D . .
H2 H 0.2315 0.3510 0.3838 0.064 Uiso 1 1 calc R . .
C16 C 0.3470(14) 0.3124(7) 0.3423(7) 0.040(4) Uani 1 1 d D . .
C2 C 0.2763(17) 0.2589(8) 0.3065(8) 0.048(4) Uani 1 1 d D . .
C3 C 0.344(3) 0.6223(11) 0.4556(18) 0.123(8) Uani 1 1 d D . .
C22 C 0.317(2) 0.5552(8) 0.4592(11) 0.070(4) Uani 1 1 d D . .
C23 C 0.363(2) 0.5106(8) 0.4308(11) 0.067(4) Uani 1 1 d D . .
H3 H 0.4164 0.5200 0.4071 0.081 Uiso 1 1 calc R . .
C24 C 0.3316(15) 0.4507(8) 0.4370(8) 0.052(5) Uani 1 1 d D . .
C25 C 0.2528(19) 0.4427(8) 0.4718(10) 0.067(4) Uani 1 1 d D . .
H4 H 0.2251 0.4036 0.4759 0.081 Uiso 1 1 calc R . .
C26 C 0.213(2) 0.4902(9) 0.5010(11) 0.070(4) Uani 1 1 d D . .
C4 C 0.1329(16) 0.4947(8) 0.5472(10) 0.123(8) Uani 1 1 d DU . .
N31 N 0.0000 0.3265(9) 0.2500 0.048(5) Uani 1 2 d SD . .
C32 C 0.0168(17) 0.3573(7) 0.2008(8) 0.052(5) Uani 1 1 d D . .
C33 C 0.017(2) 0.4179(8) 0.1988(10) 0.074(7) Uani 1 1 d D . .
H5 H 0.0288 0.4380 0.1627 0.089 Uiso 1 1 calc R . .
C34 C 0.0000 0.4509(9) 0.2500 0.057(7) Uani 1 2 d SD . .
N41 N 0.0000 0.6414(9) 0.2500 0.053(6) Uani 1 2 d SD . .
C42 C 0.0318(19) 0.6093(7) 0.3028(8) 0.058(5) Uani 1 1 d D . .
C43 C 0.0319(19) 0.5488(8) 0.3055(9) 0.070(6) Uani 1 1 d D . .
H6 H 0.0538 0.5291 0.3455 0.084 Uiso 1 1 calc R . .
C44 C 0.0000 0.5154(15) 0.2500 0.097(13) Uani 1 2 d SD . .

loop_
_atom_site_aniso_label
_atom_site_aniso_U_11
_atom_site_aniso_U_22
_atom_site_aniso_U_33
_atom_site_aniso_U_23
_atom_site_aniso_U_13
_atom_site_aniso_U_12
Tb1 0.0563(8) 0.0448(7) 0.0383(7) 0.000 0.0314(6) 0.000
Tb2 0.0505(7) 0.0520(7) 0.0214(5) 0.000 0.0135(5) 0.000
Tb3 0.0429(6) 0.1490(12) 0.0314(5) -0.0380(6) 0.0147(4) 0.0076(6)
O1 0.070(9) 0.091(10) 0.024(6) -0.003(6) 0.029(6) 0.006(8)
O2 0.044(7) 0.046(6) 0.036(6) 0.004(5) 0.015(5) -0.003(6)
O3 0.063(8) 0.056(7) 0.021(5) -0.011(5) 0.012(5) -0.007(6)
O4 0.055(8) 0.057(7) 0.048(7) -0.011(6) 0.032(6) -0.017(6)
O5 0.123(10) 0.071(7) 0.109(10) -0.009(7) 0.086(9) 0.010(7)
O6 0.221(16) 0.187(14) 0.153(13) -0.026(11) 0.129(13) -0.011(13)
O7 0.123(10) 0.071(7) 0.109(10) -0.009(7) 0.086(9) 0.010(7)
O8 0.221(16) 0.187(14) 0.153(13) -0.026(11) 0.129(13) -0.011(13)
O9 0.088(11) 0.064(9) 0.053(8) -0.008(7) 0.054(8) -0.006(8)
O10 0.075(10) 0.127(14) 0.042(8) 0.024(8) 0.032(7) -0.022(10)
O11 0.072(9) 0.045(7) 0.035(7) 0.005(5) -0.003(6) -0.010(7)
O12 0.090(11) 0.083(10) 0.040(8) 0.011(7) -0.001(7) -0.013(9)
O13 0.063(9) 0.081(10) 0.074(10) -0.035(8) 0.027(8) 0.002(8)
O14 0.072(10) 0.068(9) 0.092(12) 0.015(9) 0.018(9) 0.006(8)
O15 0.24(2) 0.068(10) 0.165(19) 0.054(12) 0.163(19) 0.070(13)
O16 0.23(3) 0.29(3) 0.15(2) -0.04(2) 0.01(2) 0.16(3)
N11 0.047(8) 0.036(7) 0.030(7) 0.002(6) 0.009(6) 0.000(6)
N21 0.054(9) 0.077(11) 0.032(8) -0.011(7) 0.028(7) -0.008(8)
C5 0.051(11) 0.085(16) 0.046(11) -0.022(11) 0.030(9) -0.024(11)
C6 0.048(11) 0.086(16) 0.041(11) -0.005(11) -0.002(9) -0.003(11)
C1 0.045(10) 0.055(10) 0.034(9) 0.012(8) 0.018(8) 0.005(9)
C12 0.046(10) 0.052(10) 0.025(8) 0.002(7) 0.014(7) -0.002(8)
C13 0.045(10) 0.042(9) 0.027(8) -0.003(7) 0.006(7) -0.004(8)
C14 0.064(12) 0.046(10) 0.039(9) -0.010(8) 0.027(9) -0.015(9)
C15 0.078(14) 0.055(11) 0.034(9) -0.008(8) 0.028(9) -0.008(10)
C16 0.049(10) 0.045(9) 0.029(8) -0.008(7) 0.016(7) -0.013(8)
C2 0.062(12) 0.060(11) 0.027(8) -0.001(8) 0.019(8) -0.012(10)
C3 0.127(15) 0.118(14) 0.154(16) 0.060(12) 0.088(13) 0.002(11)
C22 0.077(10) 0.082(11) 0.072(10) -0.005(8) 0.059(9) -0.006(9)
C23 0.093(12) 0.059(9) 0.072(10) -0.001(7) 0.060(9) -0.011(8)
C24 0.047(10) 0.074(13) 0.041(10) -0.025(9) 0.023(8) -0.017(10)
C25 0.093(12) 0.059(9) 0.072(10) -0.001(7) 0.060(9) -0.011(8)
C26 0.077(10) 0.082(11) 0.072(10) -0.005(8) 0.059(9) -0.006(9)
C4 0.127(15) 0.118(14) 0.154(16) 0.060(12) 0.088(13) 0.002(11)
N31 0.055(13) 0.052(12) 0.048(12) 0.000 0.031(10) 0.000
C32 0.059(12) 0.053(11) 0.052(11) 0.002(9) 0.028(9) -0.013(9)
C33 0.096(18) 0.050(12) 0.077(15) 0.002(11) 0.025(13) -0.031(12)
C34 0.09(2) 0.014(10) 0.069(18) 0.000 0.023(16) 0.000
N41 0.062(14) 0.047(12) 0.044(13) 0.000 0.004(11) 0.000
C42 0.078(14) 0.038(10) 0.045(10) -0.004(8) -0.006(10) -0.004(10)
C43 0.075(15) 0.063(13) 0.052(12) 0.000(10) -0.018(11) 0.004(12)
C44 0.08(3) 0.12(3) 0.08(3) 0.000 -0.01(2) 0.000

loop_
_atom_type_symbol
_atom_type_description
_atom_type_scat_dispersion_real
_atom_type_scat_dispersion_imag
_atom_type_scat_source
Tb Tb -0.1723 4.1537 'International Tables Vol C Tables 4.2.6.8 and 6.1.1.4'
O O 0.0106 0.0060 'International Tables Vol C Tables 4.2.6.8 and 6.1.1.4'
N N 0.0061 0.0033 'International Tables Vol C Tables 4.2.6.8 and 6.1.1.4'
C C 0.0033 0.0016 'International Tables Vol C Tables 4.2.6.8 and 6.1.1.4'
H H 0.0000 0.0000 'International Tables Vol C Tables 4.2.6.8 and 6.1.1.4'

loop_
_geom_angle_atom_site_label_1
_geom_angle_atom_site_label_2
_geom_angle_atom_site_label_3
_geom_angle
_geom_angle_site_symmetry_1
_geom_angle_site_symmetry_3
_geom_angle_publ_flag
O4 Tb1 O4 135.6(6) . 2 ?
O4 Tb1 O14 141.5(5) . 2 ?
O4 Tb1 O14 72.9(5) 2 2 ?
O4 Tb1 O14 72.9(5) . . ?
O4 Tb1 O14 141.5(5) 2 . ?
O14 Tb1 O14 99.5(8) 2 . ?
O4 Tb1 O13 130.2(5) . 2 ?
O4 Tb1 O13 75.4(4) 2 2 ?
O14 Tb1 O13 74.3(6) 2 2 ?
O14 Tb1 O13 66.3(5) . 2 ?
O4 Tb1 O13 75.4(4) . . ?
O4 Tb1 O13 130.2(5) 2 . ?
O14 Tb1 O13 66.3(5) 2 . ?
O14 Tb1 O13 74.3(6) . . ?
O13 Tb1 O13 117.2(8) 2 . ?
O4 Tb1 O9 86.3(5) . . ?
O4 Tb1 O9 73.7(5) 2 . ?
O14 Tb1 O9 77.9(5) 2 . ?
O14 Tb1 O9 143.0(5) . . ?
O13 Tb1 O9 143.2(5) 2 . ?
O13 Tb1 O9 70.9(5) . . ?
O4 Tb1 O9 73.7(5) . 2 ?
O4 Tb1 O9 86.3(5) 2 2 ?
O14 Tb1 O9 143.0(5) 2 2 ?
O14 Tb1 O9 77.9(5) . 2 ?
O13 Tb1 O9 70.9(5) 2 2 ?
O13 Tb1 O9 143.2(5) . 2 ?
O9 Tb1 O9 125.8(6) . 2 ?
O4 Tb1 N31 67.8(3) . . ?
O4 Tb1 N31 67.8(3) 2 . ?
O14 Tb1 N31 130.3(4) 2 . ?
O14 Tb1 N31 130.3(4) . . ?
O13 Tb1 N31 121.4(4) 2 . ?
O13 Tb1 N31 121.4(4) . . ?
O9 Tb1 N31 62.9(3) . . ?
O9 Tb1 N31 62.9(3) 2 . ?
O3 Tb2 O3 150.9(6) 2_655 . ?
O3 Tb2 O1 73.0(4) 2_655 . ?
O3 Tb2 O1 128.8(4) . . ?
O3 Tb2 O1 128.8(4) 2_655 2_655 ?
O3 Tb2 O1 73.0(4) . 2_655 ?
O1 Tb2 O1 97.0(7) . 2_655 ?
O3 Tb2 O11 79.3(4) 2_655 4_545 ?
O3 Tb2 O11 88.0(4) . 4_545 ?
O1 Tb2 O11 140.5(4) . 4_545 ?
O1 Tb2 O11 79.1(4) 2_655 4_545 ?
O3 Tb2 O11 88.0(4) 2_655 3_545 ?
O3 Tb2 O11 79.3(4) . 3_545 ?
O1 Tb2 O11 79.1(4) . 3_545 ?
O1 Tb2 O11 140.5(4) 2_655 3_545 ?
O11 Tb2 O11 127.9(6) 4_545 3_545 ?
O3 Tb2 N11 135.6(4) 2_655 . ?
O3 Tb2 N11 64.7(4) . . ?
O1 Tb2 N11 64.6(4) . . ?
O1 Tb2 N11 70.8(4) 2_655 . ?
O11 Tb2 N11 143.9(5) 4_545 . ?
O11 Tb2 N11 72.2(4) 3_545 . ?
O3 Tb2 N11 64.7(4) 2_655 2_655 ?
O3 Tb2 N11 135.6(4) . 2_655 ?
O1 Tb2 N11 70.8(4) . 2_655 ?
O1 Tb2 N11 64.6(4) 2_655 2_655 ?
O11 Tb2 N11 72.2(4) 4_545 2_655 ?
O11 Tb2 N11 143.9(5) 3_545 2_655 ?
N11 Tb2 N11 110.2(6) . 2_655 ?
O3 Tb2 N41 75.5(3) 2_655 3_545 ?
O3 Tb2 N41 75.5(3) . 3_545 ?
O1 Tb2 N41 131.5(3) . 3_545 ?
O1 Tb2 N41 131.5(3) 2_655 3_545 ?
O11 Tb2 N41 63.9(3) 4_545 3_545 ?
O11 Tb2 N41 63.9(3) 3_545 3_545 ?
N11 Tb2 N41 124.9(3) . 3_545 ?
N11 Tb2 N41 124.9(3) 2_655 3_545 ?
O7 Tb3 O10 80.2(6) . 6_566 ?
O7 Tb3 O2 89.8(6) . 5_666 ?
O10 Tb3 O2 83.0(5) 6_566 5_666 ?
O7 Tb3 O12 92.2(6) . . ?
O10 Tb3 O12 133.4(6) 6_566 . ?
O2 Tb3 O12 143.3(5) 5_666 . ?
O7 Tb3 O15 150.7(6) . . ?
O10 Tb3 O15 72.6(6) 6_566 . ?
O2 Tb3 O15 76.4(7) 5_666 . ?
O12 Tb3 O15 114.3(6) . . ?
O7 Tb3 O16 88.3(13) . . ?
O10 Tb3 O16 68.1(9) 6_566 . ?
O2 Tb3 O16 150.9(8) 5_666 . ?
O12 Tb3 O16 65.7(9) . . ?
O15 Tb3 O16 91.5(12) . . ?
O7 Tb3 O5 131.1(5) . . ?
O10 Tb3 O5 143.4(6) 6_566 . ?
O2 Tb3 O5 79.3(6) 5_666 . ?
O12 Tb3 O5 71.9(6) . . ?
O15 Tb3 O5 72.2(6) . . ?
O16 Tb3 O5 122.5(12) . . ?
O7 Tb3 N21 67.2(5) . . ?
O10 Tb3 N21 141.1(6) 6_566 . ?
O2 Tb3 N21 76.5(4) 5_666 . ?
O12 Tb3 N21 70.7(5) . . ?
O15 Tb3 N21 131.7(7) . . ?
O16 Tb3 N21 128.6(9) . . ?
O5 Tb3 N21 63.9(5) . . ?
C1 O1 Tb2 125.6(11) . . ?
C1 O2 Tb3 134.9(11) . 5_666 ?
C2 O3 Tb2 123.8(11) . . ?
C2 O4 Tb1 136.2(11) . . ?
C3 O5 Tb3 121.6(17) . . ?
C4 O7 Tb3 115.4(12) . . ?
C5 O9 Tb1 124.1(11) . . ?
C5 O10 Tb3 146.0(15) . 6_565 ?
C6 O11 Tb2 122.9(11) . 3_455 ?
C6 O12 Tb3 147.3(15) . . ?
C16 N11 C12 117.6(13) . . ?
C16 N11 Tb2 120.9(10) . . ?
C12 N11 Tb2 121.1(10) . . ?
C26 N21 C22 119.5(16) . . ?
C26 N21 Tb3 119.5(11) . . ?
C22 N21 Tb3 119.7(13) . . ?
O9 C5 O10 127.6(18) . . ?
O9 C5 C32 119.5(17) . . ?
O10 C5 C32 113(2) . . ?
O11 C6 O12 126.9(19) . . ?
O11 C6 C42 118.7(17) . . ?
O12 C6 C42 114(2) . . ?
O2 C1 O1 127.8(16) . . ?
O2 C1 C12 118.0(14) . . ?
O1 C1 C12 114.2(15) . . ?
N11 C12 C13 123.2(14) . . ?
N11 C12 C1 113.4(14) . . ?
C13 C12 C1 123.2(14) . . ?
C12 C13 C14 118.9(14) . . ?
C12 C13 H1 120.5 . . ?
C14 C13 H1 120.5 . . ?
C15 C14 C13 118.0(15) . . ?
C15 C14 C24 120.8(14) . . ?
C13 C14 C24 121.2(12) . . ?
C14 C15 C16 118.9(16) . . ?
C14 C15 H2 120.5 . . ?
C16 C15 H2 120.5 . . ?
N11 C16 C15 122.9(14) . . ?
N11 C16 C2 112.2(13) . . ?
C15 C16 C2 124.6(15) . . ?
O4 C2 O3 127.7(16) . . ?
O4 C2 C16 116.3(15) . . ?
O3 C2 C16 116.0(15) . . ?
O6 C3 O5 125(3) . . ?
O6 C3 C22 118(3) . . ?
O5 C3 C22 117(2) . . ?
N21 C22 C23 123.1(17) . . ?
N21 C22 C3 112.5(18) . . ?
C23 C22 C3 124.4(18) . . ?
C22 C23 C24 119.5(15) . . ?
C22 C23 H3 120.2 . . ?
C24 C23 H3 120.2 . . ?
C25 C24 C23 115.0(15) . . ?
C25 C24 C14 125.0(14) . . ?
C23 C24 C14 119.8(13) . . ?
C24 C25 C26 122.0(17) . . ?
C24 C25 H4 119.0 . . ?
C26 C25 H4 119.0 . . ?
N21 C26 C25 120.8(15) . . ?
N21 C26 C4 105.5(15) . . ?
C25 C26 C4 133.6(17) . . ?
O7 C4 O8 146(2) . . ?
O7 C4 C26 114.4(18) . . ?
O8 C4 C26 100.0(18) . . ?
C32 N31 C32 118(2) . 2 ?
C32 N31 Tb1 120.9(11) . . ?
C32 N31 Tb1 120.9(11) 2 . ?
N31 C32 C33 122.8(17) . . ?
N31 C32 C5 112.1(16) . . ?
C33 C32 C5 125.1(17) . . ?
C32 C33 C34 119.9(18) . . ?
C32 C33 H5 120.1 . . ?
C34 C33 H5 120.1 . . ?
C33 C34 C33 117(2) . 2 ?
C33 C34 C44 121.7(10) . . ?
C33 C34 C44 121.7(10) 2 . ?
C42 N41 C42 115(2) 2 . ?
C42 N41 Tb2 122.7(10) 2 3_455 ?
C42 N41 Tb2 122.7(10) . 3_455 ?
N41 C42 C43 125.0(17) . . ?
N41 C42 C6 110.7(15) . . ?
C43 C42 C6 124.3(17) . . ?
C42 C43 C44 120(2) . . ?
C42 C43 H6 119.9 . . ?
C44 C43 H6 119.9 . . ?
C43 C44 C43 115(3) . 2 ?
C43 C44 C34 122.5(14) . . ?
C43 C44 C34 122.5(14) 2 . ?

loop_
_geom_bond_atom_site_label_1
_geom_bond_atom_site_label_2
_geom_bond_distance
_geom_bond_site_symmetry_2
_geom_bond_publ_flag
Tb1 O4 2.412(13) . ?
Tb1 O4 2.411(12) 2 ?
Tb1 O14 2.455(15) 2 ?
Tb1 O14 2.455(15) . ?
Tb1 O13 2.469(13) 2 ?
Tb1 O13 2.469(13) . ?
Tb1 O9 2.472(13) . ?
Tb1 O9 2.472(13) 2 ?
Tb1 N31 2.55(2) . ?
Tb2 O3 2.402(13) 2_655 ?
Tb2 O3 2.402(13) . ?
Tb2 O1 2.411(14) . ?
Tb2 O1 2.411(14) 2_655 ?
Tb2 O11 2.427(12) 4_545 ?
Tb2 O11 2.427(12) 3_545 ?
Tb2 N11 2.470(13) . ?
Tb2 N11 2.470(13) 2_655 ?
Tb2 N41 2.49(2) 3_545 ?
Tb3 O7 2.240(17) . ?
Tb3 O10 2.312(12) 6_566 ?
Tb3 O2 2.361(12) 5_666 ?
Tb3 O12 2.367(14) . ?
Tb3 O15 2.39(2) . ?
Tb3 O16 2.42(3) . ?
Tb3 O5 2.429(17) . ?
Tb3 N21 2.504(16) . ?
O1 C1 1.27(2) . ?
O2 C1 1.24(2) . ?
O2 Tb3 2.361(11) 5_666 ?
O3 C2 1.25(2) . ?
O4 C2 1.24(2) . ?
O5 C3 1.25(3) . ?
O6 C3 1.24(3) . ?
O7 C4 1.347(17) . ?
O8 C4 1.369(18) . ?
O9 C5 1.21(3) . ?
O10 C5 1.29(2) . ?
O10 Tb3 2.312(12) 6_565 ?
O11 C6 1.25(3) . ?
O11 Tb2 2.427(12) 3_455 ?
O12 C6 1.26(2) . ?
N11 C16 1.33(2) . ?
N11 C12 1.34(2) . ?
N21 C26 1.30(3) . ?
N21 C22 1.32(2) . ?
C5 C32 1.51(3) . ?
C6 C42 1.53(3) . ?
C1 C12 1.54(2) . ?
C12 C13 1.364(19) . ?
C13 C14 1.40(2) . ?
C13 H1 0.9500 . ?
C14 C15 1.38(2) . ?
C14 C24 1.47(2) . ?
C15 C16 1.39(2) . ?
C15 H2 0.9500 . ?
C16 C2 1.55(2) . ?
C3 C22 1.54(2) . ?
C22 C23 1.37(2) . ?
C23 C24 1.41(2) . ?
C23 H3 0.9500 . ?
C24 C25 1.380(19) . ?
C25 C26 1.39(2) . ?
C25 H4 0.9500 . ?
C26 C4 1.58(2) . ?
N31 C32 1.335(17) . ?
N31 C32 1.335(17) 2 ?
C32 C33 1.35(2) . ?
C33 C34 1.40(2) . ?
C33 H5 0.9500 . ?
C34 C33 1.40(2) 2 ?
C34 C44 1.44(4) . ?
N41 C42 1.325(17) 2 ?
N41 C42 1.325(17) . ?
N41 Tb2 2.49(2) 3_455 ?
C42 C43 1.35(2) . ?
C43 C44 1.39(2) . ?
C43 H6 0.9500 . ?
C44 C43 1.39(2) 2 ?

loop_
_geom_torsion_atom_site_label_1
_geom_torsion_atom_site_label_2
_geom_torsion_atom_site_label_3
_geom_torsion_atom_site_label_4
_geom_torsion
_geom_torsion_site_symmetry_1
_geom_torsion_site_symmetry_2
_geom_torsion_site_symmetry_3
_geom_torsion_site_symmetry_4
_geom_torsion_publ_flag
O3 Tb2 O1 C1 -162.7(14) 2_655 . . . ?
O3 Tb2 O1 C1 -4.9(16) . . . . ?
O1 Tb2 O1 C1 68.8(13) 2_655 . . . ?
O11 Tb2 O1 C1 150.1(12) 4_545 . . . ?
O11 Tb2 O1 C1 -71.4(14) 3_545 . . . ?
N11 Tb2 O1 C1 3.9(13) . . . . ?
N11 Tb2 O1 C1 128.8(14) 2_655 . . . ?
N41 Tb2 O1 C1 -111.2(13) 3_545 . . . ?
O3 Tb2 O3 C2 155.1(13) 2_655 . . . ?
O1 Tb2 O3 C2 23.0(15) . . . . ?
O1 Tb2 O3 C2 -62.2(13) 2_655 . . . ?
O11 Tb2 O3 C2 -141.4(13) 4_545 . . . ?
O11 Tb2 O3 C2 89.4(13) 3_545 . . . ?
N11 Tb2 O3 C2 14.1(13) . . . . ?
N11 Tb2 O3 C2 -79.5(14) 2_655 . . . ?
N41 Tb2 O3 C2 155.1(13) 3_545 . . . ?
O4 Tb1 O4 C2 -105.4(18) 2 . . . ?
O14 Tb1 O4 C2 22(2) 2 . . . ?
O14 Tb1 O4 C2 105.7(18) . . . . ?
O13 Tb1 O4 C2 141.5(17) 2 . . . ?
O13 Tb1 O4 C2 28.0(18) . . . . ?
O9 Tb1 O4 C2 -43.3(18) . . . . ?
O9 Tb1 O4 C2 -172.2(18) 2 . . . ?
N31 Tb1 O4 C2 -105.4(18) . . . . ?
O7 Tb3 O5 C3 22(3) . . . . ?
O10 Tb3 O5 C3 164(2) 6_566 . . . ?
O2 Tb3 O5 C3 102(3) 5_666 . . . ?
O12 Tb3 O5 C3 -55(3) . . . . ?
O15 Tb3 O5 C3 -179(3) . . . . ?
O16 Tb3 O5 C3 -99(3) . . . . ?
N21 Tb3 O5 C3 22(2) . . . . ?
O10 Tb3 O7 C4 -129.9(14) 6_566 . . . ?
O2 Tb3 O7 C4 -47.0(13) 5_666 . . . ?
O12 Tb3 O7 C4 96.4(13) . . . . ?
O15 Tb3 O7 C4 -108.0(18) . . . . ?
O16 Tb3 O7 C4 162.0(15) . . . . ?
O5 Tb3 O7 C4 28.6(17) . . . . ?
N21 Tb3 O7 C4 28.4(12) . . . . ?
O4 Tb1 O9 C5 -73.3(17) . . . . ?
O4 Tb1 O9 C5 66.6(17) 2 . . . ?
O14 Tb1 O9 C5 142.1(18) 2 . . . ?
O14 Tb1 O9 C5 -128.2(17) . . . . ?
O13 Tb1 O9 C5 100.6(18) 2 . . . ?
O13 Tb1 O9 C5 -149.1(18) . . . . ?
O9 Tb1 O9 C5 -6.4(16) 2 . . . ?
N31 Tb1 O9 C5 -6.4(16) . . . . ?
O7 Tb3 O12 C6 157(3) . . . . ?
O10 Tb3 O12 C6 78(3) 6_566 . . . ?
O2 Tb3 O12 C6 -111(3) 5_666 . . . ?
O15 Tb3 O12 C6 -11(3) . . . . ?
O16 Tb3 O12 C6 70(3) . . . . ?
O5 Tb3 O12 C6 -71(3) . . . . ?
N21 Tb3 O12 C6 -138(3) . . . . ?
O3 Tb2 N11 C16 -165.2(11) 2_655 . . . ?
O3 Tb2 N11 C16 -11.2(11) . . . . ?
O1 Tb2 N11 C16 176.4(13) . . . . ?
O1 Tb2 N11 C16 68.5(12) 2_655 . . . ?
O11 Tb2 N11 C16 33.4(16) 4_545 . . . ?
O11 Tb2 N11 C16 -97.5(12) 3_545 . . . ?
N11 Tb2 N11 C16 120.7(13) 2_655 . . . ?
N41 Tb2 N11 C16 -59.3(13) 3_545 . . . ?
O3 Tb2 N11 C12 22.3(14) 2_655 . . . ?
O3 Tb2 N11 C12 176.3(13) . . . . ?
O1 Tb2 N11 C12 4.0(11) . . . . ?
O1 Tb2 N11 C12 -103.9(12) 2_655 . . . ?
O11 Tb2 N11 C12 -139.1(11) 4_545 . . . ?
O11 Tb2 N11 C12 90.1(12) 3_545 . . . ?
N11 Tb2 N11 C12 -51.7(11) 2_655 . . . ?
N41 Tb2 N11 C12 128.3(11) 3_545 . . . ?
O7 Tb3 N21 C26 -4.2(16) . . . . ?
O10 Tb3 N21 C26 31(2) 6_566 . . . ?
O2 Tb3 N21 C26 91.4(17) 5_666 . . . ?
O12 Tb3 N21 C26 -105.3(17) . . . . ?
O15 Tb3 N21 C26 148.9(17) . . . . ?
O16 Tb3 N21 C26 -72(2) . . . . ?
O5 Tb3 N21 C26 175.9(18) . . . . ?
O7 Tb3 N21 C22 162.6(18) . . . . ?
O10 Tb3 N21 C22 -162.0(15) 6_566 . . . ?
O2 Tb3 N21 C22 -101.8(16) 5_666 . . . ?
O12 Tb3 N21 C22 61.5(16) . . . . ?
O15 Tb3 N21 C22 -44.3(19) . . . . ?
O16 Tb3 N21 C22 95(2) . . . . ?
O5 Tb3 N21 C22 -17.3(16) . . . . ?
Tb1 O9 C5 O10 -165.1(15) . . . . ?
Tb1 O9 C5 C32 8(3) . . . . ?
Tb3 O10 C5 O9 -65(4) 6_565 . . . ?
Tb3 O10 C5 C32 121(2) 6_565 . . . ?
Tb2 O11 C6 O12 -167.8(17) 3_455 . . . ?
Tb2 O11 C6 C42 12(3) 3_455 . . . ?
Tb3 O12 C6 O11 4(4) . . . . ?
Tb3 O12 C6 C42 -176.4(19) . . . . ?
Tb3 O2 C1 O1 -84(2) 5_666 . . . ?
Tb3 O2 C1 C12 93.2(18) 5_666 . . . ?
Tb2 O1 C1 O2 167.0(13) . . . . ?
Tb2 O1 C1 C12 -10(2) . . . . ?
C16 N11 C12 C13 -7(2) . . . . ?
Tb2 N11 C12 C13 165.5(12) . . . . ?
C16 N11 C12 C1 177.6(14) . . . . ?
Tb2 N11 C12 C1 -9.7(17) . . . . ?
O2 C1 C12 N11 -165.0(14) . . . . ?
O1 C1 C12 N11 12(2) . . . . ?
O2 C1 C12 C13 20(2) . . . . ?
O1 C1 C12 C13 -162.9(16) . . . . ?
N11 C12 C13 C14 2(2) . . . . ?
C1 C12 C13 C14 176.5(15) . . . . ?
C12 C13 C14 C15 4(3) . . . . ?
C12 C13 C14 C24 -177.4(16) . . . . ?
C13 C14 C15 C16 -5(3) . . . . ?
C24 C14 C15 C16 176.9(17) . . . . ?
C12 N11 C16 C15 7(2) . . . . ?
Tb2 N11 C16 C15 -166.0(13) . . . . ?
C12 N11 C16 C2 -178.8(14) . . . . ?
Tb2 N11 C16 C2 8.5(18) . . . . ?
C14 C15 C16 N11 -1(3) . . . . ?
C14 C15 C16 C2 -174.6(17) . . . . ?
Tb1 O4 C2 O3 -30(3) . . . . ?
Tb1 O4 C2 C16 152.1(12) . . . . ?
Tb2 O3 C2 O4 166.6(14) . . . . ?
Tb2 O3 C2 C16 -15(2) . . . . ?
N11 C16 C2 O4 -177.8(15) . . . . ?
C15 C16 C2 O4 -3(3) . . . . ?
N11 C16 C2 O3 4(2) . . . . ?
C15 C16 C2 O3 178.1(16) . . . . ?
Tb3 O5 C3 O6 161(3) . . . . ?
Tb3 O5 C3 C22 -24(4) . . . . ?
C26 N21 C22 C23 -2(4) . . . . ?
Tb3 N21 C22 C23 -168(2) . . . . ?
C26 N21 C22 C3 180(2) . . . . ?
Tb3 N21 C22 C3 13(3) . . . . ?
O6 C3 C22 N21 -178(3) . . . . ?
O5 C3 C22 N21 7(4) . . . . ?
O6 C3 C22 C23 3(5) . . . . ?
O5 C3 C22 C23 -172(3) . . . . ?
N21 C22 C23 C24 2(4) . . . . ?
C3 C22 C23 C24 -180(3) . . . . ?
C22 C23 C24 C25 1(3) . . . . ?
C22 C23 C24 C14 175(2) . . . . ?
C15 C14 C24 C25 30(3) . . . . ?
C13 C14 C24 C25 -148(2) . . . . ?
C15 C14 C24 C23 -143(2) . . . . ?
C13 C14 C24 C23 38(3) . . . . ?
C23 C24 C25 C26 -3(3) . . . . ?
C14 C24 C25 C26 -177(2) . . . . ?
C22 N21 C26 C25 -1(4) . . . . ?
Tb3 N21 C26 C25 165.9(18) . . . . ?
C22 N21 C26 C4 177.3(19) . . . . ?
Tb3 N21 C26 C4 -16(2) . . . . ?
C24 C25 C26 N21 3(4) . . . . ?
C24 C25 C26 C4 -174(2) . . . . ?
Tb3 O7 C4 O8 130.1(15) . . . . ?
Tb3 O7 C4 C26 -49.8(14) . . . . ?
N21 C26 C4 O7 42(2) . . . . ?
C25 C26 C4 O7 -141(3) . . . . ?
N21 C26 C4 O8 -138(2) . . . . ?
C25 C26 C4 O8 39(3) . . . . ?
O4 Tb1 N31 C32 101.0(11) . . . . ?
O4 Tb1 N31 C32 -79.0(11) 2 . . . ?
O14 Tb1 N31 C32 -38.7(11) 2 . . . ?
O14 Tb1 N31 C32 141.3(11) . . . . ?
O13 Tb1 N31 C32 -134.5(11) 2 . . . ?
O13 Tb1 N31 C32 45.5(11) . . . . ?
O9 Tb1 N31 C32 3.4(11) . . . . ?
O9 Tb1 N31 C32 -176.6(11) 2 . . . ?
O4 Tb1 N31 C32 -79.0(11) . . . 2 ?
O4 Tb1 N31 C32 101.0(11) 2 . . 2 ?
O14 Tb1 N31 C32 141.3(11) 2 . . 2 ?
O14 Tb1 N31 C32 -38.7(11) . . . 2 ?
O13 Tb1 N31 C32 45.5(11) 2 . . 2 ?
O13 Tb1 N31 C32 -134.5(11) . . . 2 ?
O9 Tb1 N31 C32 -176.6(11) . . . 2 ?
O9 Tb1 N31 C32 3.4(11) 2 . . 2 ?
C32 N31 C32 C33 -0.2(17) 2 . . . ?
Tb1 N31 C32 C33 179.8(17) . . . . ?
C32 N31 C32 C5 178.8(19) 2 . . . ?
Tb1 N31 C32 C5 -1.2(19) . . . . ?
O9 C5 C32 N31 -4(3) . . . . ?
O10 C5 C32 N31 170.0(15) . . . . ?
O9 C5 C32 C33 175(2) . . . . ?
O10 C5 C32 C33 -11(3) . . . . ?
N31 C32 C33 C34 0(3) . . . . ?
C5 C32 C33 C34 -178.4(18) . . . . ?
C32 C33 C34 C33 -0.2(15) . . . 2 ?
C32 C33 C34 C44 179.8(15) . . . . ?
C42 N41 C42 C43 -1.0(19) 2 . . . ?
Tb2 N41 C42 C43 179.0(19) 3_455 . . . ?
C42 N41 C42 C6 179(2) 2 . . . ?
Tb2 N41 C42 C6 -1(2) 3_455 . . . ?
O11 C6 C42 N41 -7(3) . . . . ?
O12 C6 C42 N41 172.9(18) . . . . ?
O11 C6 C42 C43 173(2) . . . . ?
O12 C6 C42 C43 -7(3) . . . . ?
N41 C42 C43 C44 2(4) . . . . ?
C6 C42 C43 C44 -178.3(18) . . . . ?
C42 C43 C44 C43 -0.9(17) . . . 2 ?
C42 C43 C44 C34 179.1(17) . . . . ?
C33 C34 C44 C43 -151.8(17) . . . . ?
C33 C34 C44 C43 28.2(17) 2 . . . ?
C33 C34 C44 C43 28.2(17) . . . 2 ?
C33 C34 C44 C43 -151.8(17) 2 . . 2 ?
